data_1544190
loop_
_publ_author_name
'Posel, Maciej'
'Stoeckli-Evans, Helen'

_publ_section_title
;
 5,6-Bis(pyridin-2-yl)-2,3-dihydropyrazine
;
_journal_issue 9
_journal_name_full IUCrData
_journal_page_first x161467
_journal_paper_doi 10.1107/S241431461601467X
_journal_volume 1
_journal_year 2016
_chemical_formula_iupac 'C14 H12 N4'
_chemical_formula_moiety 'C14 H12 N4'
_chemical_formula_sum 'C14 H12 N4'
_chemical_formula_weight 236.28
_chemical_name_systematic
;
5,6-Bis(pyridin-2-yl)-2,3-dihydropyrazine
;
_space_group_crystal_system monoclinic
_space_group_IT_number 14
_space_group_name_Hall '-P 2yn'
_space_group_name_H-M_alt 'P 1 21/n 1'
_symmetry_space_group_name_Hall '-P 2yn'
_symmetry_space_group_name_H-M 'P 1 21/n 1'
_atom_sites_solution_hydrogens difmap
_audit_creation_method SHELXL-2014/6
_cell_angle_alpha 90
_cell_angle_beta 91.112(13)
_cell_angle_gamma 90
_cell_formula_units_Z 4
_cell_length_a 7.3989(16)
_cell_length_b 9.6247(10)
_cell_length_c 17.483(2)
_cell_measurement_reflns_used 21
_cell_measurement_temperature 293(2)
_cell_measurement_theta_max 19.5
_cell_measurement_theta_min 14.0
_cell_volume 1244.8(3)
_computing_cell_refinement
;
STADI4 Software (Stoe & Cie, 1997)
;
_computing_data_collection
;
STADI4 Software (Stoe & Cie, 1997)
;
_computing_data_reduction
;
X-RED Software (Stoe & Cie, 1997)
;
_computing_molecular_graphics
;
Mercury (Macrae <i>et al.</i>,  2008)
;
_computing_publication_material
;
SHELXL2014 (Sheldrick, 2015), PLATON (Spek, 2009) and publCIF
(Westrip, 2010)
;
_computing_structure_refinement
;
SHELXL2014 (Sheldrick, 2015)
;
_computing_structure_solution
;
SHELXS97 (Sheldrick, 2008)
;
_diffrn_ambient_temperature 293(2)
_diffrn_measured_fraction_theta_full 0.973
_diffrn_measured_fraction_theta_max 1.000
_diffrn_measurement_device 'Stoe--Siemens AED2 four-circle'
_diffrn_measurement_method '\w/2\q scans'
_diffrn_radiation_monochromator 'plane graphite'
_diffrn_radiation_source 'fine-focus sealed tube'
_diffrn_radiation_type MoK\a
_diffrn_radiation_wavelength 0.71069
_diffrn_reflns_av_R_equivalents 0.0
_diffrn_reflns_limit_h_max 8
_diffrn_reflns_limit_h_min -8
_diffrn_reflns_limit_k_max -11
_diffrn_reflns_limit_k_min 0
_diffrn_reflns_limit_l_max 20
_diffrn_reflns_limit_l_min 0
_diffrn_reflns_number 2191
_diffrn_reflns_theta_full 25.240
_diffrn_reflns_theta_max 24.979
_diffrn_reflns_theta_min 2.330
_diffrn_standards_decay_% 1
_diffrn_standards_interval_time 60
_diffrn_standards_number 1
_exptl_absorpt_coefficient_mu 0.079
_exptl_absorpt_correction_type none
_exptl_crystal_colour colourless
_exptl_crystal_density_diffrn 1.261
_exptl_crystal_description block
_exptl_crystal_F_000 496
_exptl_crystal_size_max 0.76
_exptl_crystal_size_mid 0.57
_exptl_crystal_size_min 0.46
_refine_diff_density_max 0.124
_refine_diff_density_min -0.118
_refine_ls_extinction_coef 0.038(3)
_refine_ls_extinction_expression Fc^*^=kFc[1+0.001xFc^2^\l^3^/sin(2\q)]^-1/4^
_refine_ls_extinction_method
;
SHELXL2014 (Sheldrick, 2015)
;
_refine_ls_goodness_of_fit_ref 0.979
_refine_ls_hydrogen_treatment refall
_refine_ls_matrix_type full
_refine_ls_number_parameters 212
_refine_ls_number_reflns 2191
_refine_ls_number_restraints 0
_refine_ls_restrained_S_all 0.979
_refine_ls_R_factor_all 0.0696
_refine_ls_R_factor_gt 0.0398
_refine_ls_shift/su_max 0.000
_refine_ls_shift/su_mean 0.000
_refine_ls_structure_factor_coef Fsqd
_refine_ls_weighting_details 'w=1/[\s^2^(Fo^2^)+(0.0454P)^2^] where P=(Fo^2^+2Fc^2^)/3'
_refine_ls_weighting_scheme calc
_refine_ls_wR_factor_gt 0.0886
_refine_ls_wR_factor_ref 0.0997
_reflns_number_gt 1458
_reflns_number_total 2191
_reflns_threshold_expression 'I > 2\s(I)'
_cod_data_source_file ff4009sup1.cif
_cod_data_source_block I
_cod_database_code 1544190
_shelx_space_group_comment
;
The symmetry employed for this shelxl refinement is uniquely defined
by the following loop, which should always be used as a source of
symmetry information in preference to the above space-group names.
They are only intended as comments.
;
_shelxl_version_number 2014/6

loop_
_space_group_symop_operation_xyz
'x, y, z'
'-x+1/2, y+1/2, -z+1/2'
'-x, -y, -z'
'x-1/2, -y-1/2, z-1/2'

loop_
_atom_site_type_symbol
_atom_site_label
_atom_site_fract_x
_atom_site_fract_y
_atom_site_fract_z
_atom_site_U_iso_or_equiv
_atom_site_adp_type
_atom_site_calc_flag
_atom_site_occupancy
N N1 0.0009(2) 0.06093(16) 0.36192(10) 0.0601(5) Uani d 1
N N2 -0.0463(2) 0.25389(16) 0.23810(9) 0.0522(4) Uani d 1
N N3 0.3603(2) 0.29146(17) 0.38948(9) 0.0571(5) Uani d 1
N N4 0.0087(2) 0.46622(15) 0.39540(8) 0.0514(4) Uani d 1
C C1 0.0793(2) 0.17892(18) 0.36041(10) 0.0434(5) Uani d 1
C C2 0.0252(2) 0.28713(18) 0.30252(10) 0.0416(4) Uani d 1
C C3 -0.0819(3) 0.1046(2) 0.22844(14) 0.0619(6) Uani d 1
H H3A -0.177(3) 0.0990(19) 0.1872(10) 0.061(5) Uiso d 1
H H3B 0.030(3) 0.056(2) 0.2118(11) 0.072(7) Uiso d 1
C C4 -0.1407(3) 0.0426(3) 0.30222(15) 0.0682(7) Uani d 1
H H4A -0.170(3) -0.055(2) 0.2994(11) 0.072(6) Uiso d 1
H H4B -0.257(3) 0.094(2) 0.3209(12) 0.084(7) Uiso d 1
C C5 0.2338(2) 0.20503(18) 0.41447(10) 0.0436(5) Uani d 1
C C6 0.2448(3) 0.1405(2) 0.48488(12) 0.0612(6) Uani d 1
H H6 0.152(3) 0.080(2) 0.4998(11) 0.072(7) Uiso d 1
C C7 0.3902(4) 0.1693(3) 0.53272(14) 0.0807(8) Uani d 1
H H7 0.398(4) 0.119(3) 0.5830(16) 0.130(10) Uiso d 1
C C8 0.5193(4) 0.2576(3) 0.50801(16) 0.0894(9) Uani d 1
H H8 0.618(4) 0.280(3) 0.5401(15) 0.123(10) Uiso d 1
C C9 0.5026(3) 0.3147(3) 0.43628(15) 0.0772(7) Uani d 1
H H9 0.590(4) 0.381(3) 0.4150(14) 0.111(9) Uiso d 1
C C10 0.0418(2) 0.43602(18) 0.32216(9) 0.0407(4) Uani d 1
C C11 0.0780(2) 0.5372(2) 0.26831(11) 0.0463(5) Uani d 1
H H11 0.102(2) 0.5066(19) 0.2143(10) 0.060(6) Uiso d 1
C C12 0.0824(3) 0.6743(2) 0.29078(12) 0.0525(5) Uani d 1
H H12 0.104(3) 0.751(2) 0.2537(11) 0.069(6) Uiso d 1
C C13 0.0502(3) 0.7064(2) 0.36572(12) 0.0549(5) Uani d 1
H H13 0.059(2) 0.801(2) 0.3820(10) 0.059(6) Uiso d 1
C C14 0.0137(3) 0.6004(2) 0.41552(12) 0.0575(6) Uani d 1
H H14 -0.009(2) 0.6193(19) 0.4685(11) 0.063(6) Uiso d 1

loop_
_atom_site_aniso_label
_atom_site_aniso_U_11
_atom_site_aniso_U_22
_atom_site_aniso_U_33
_atom_site_aniso_U_12
_atom_site_aniso_U_13
_atom_site_aniso_U_23
N1 0.0611(11) 0.0446(10) 0.0739(12) -0.0043(8) -0.0209(9) 0.0015(8)
N2 0.0511(10) 0.0552(10) 0.0500(9) 0.0033(8) -0.0108(8) -0.0091(8)
N3 0.0518(10) 0.0652(11) 0.0537(10) -0.0077(9) -0.0117(8) -0.0022(8)
N4 0.0715(11) 0.0417(9) 0.0409(9) 0.0055(8) 0.0014(8) 0.0007(7)
C1 0.0437(10) 0.0397(11) 0.0465(10) 0.0035(9) -0.0059(8) -0.0055(8)
C2 0.0375(9) 0.0444(11) 0.0427(10) 0.0020(8) -0.0047(8) -0.0033(8)
C3 0.0565(14) 0.0585(14) 0.0698(15) 0.0046(11) -0.0250(12) -0.0186(12)
C4 0.0669(16) 0.0477(14) 0.0888(18) -0.0108(12) -0.0287(13) -0.0013(12)
C5 0.0464(11) 0.0395(10) 0.0446(11) 0.0054(9) -0.0075(8) -0.0058(8)
C6 0.0641(14) 0.0639(14) 0.0552(13) 0.0012(12) -0.0108(11) 0.0080(11)
C7 0.091(2) 0.0889(19) 0.0607(15) 0.0032(16) -0.0269(14) 0.0100(14)
C8 0.0767(18) 0.109(2) 0.0806(18) -0.0105(16) -0.0418(15) 0.0021(16)
C9 0.0614(15) 0.0933(19) 0.0761(16) -0.0177(14) -0.0210(13) 0.0041(14)
C10 0.0391(10) 0.0441(10) 0.0386(10) 0.0033(8) -0.0045(8) 0.0023(8)
C11 0.0428(11) 0.0535(13) 0.0424(11) 0.0010(9) -0.0013(8) 0.0044(9)
C12 0.0500(12) 0.0498(12) 0.0577(13) -0.0048(10) -0.0018(9) 0.0137(11)
C13 0.0673(14) 0.0387(12) 0.0582(13) 0.0018(10) -0.0110(10) 0.0018(10)
C14 0.0855(16) 0.0435(12) 0.0434(12) 0.0093(10) -0.0005(11) -0.0025(10)

loop_
_atom_type_symbol
_atom_type_description
_atom_type_scat_dispersion_real
_atom_type_scat_dispersion_imag
_atom_type_scat_source
C C 0.0033 0.0016 'International Tables Vol C Tables 4.2.6.8 and 6.1.1.4'
H H 0.0000 0.0000 'International Tables Vol C Tables 4.2.6.8 and 6.1.1.4'
N N 0.0061 0.0033 'International Tables Vol C Tables 4.2.6.8 and 6.1.1.4'

loop_
_geom_angle_atom_site_label_1
_geom_angle_atom_site_label_2
_geom_angle_atom_site_label_3
_geom_angle
C1 N1 C4 114.15(17)
C2 N2 C3 114.63(16)
C5 N3 C9 116.93(19)
C14 N4 C10 117.10(16)
N1 C1 C5 118.72(16)
N1 C1 C2 121.07(16)
C5 C1 C2 120.12(16)
N2 C2 C10 118.64(16)
N2 C2 C1 121.45(16)
C10 C2 C1 119.75(15)
N2 C3 C4 110.23(18)
N2 C3 H3A 104.9(11)
C4 C3 H3A 112.8(11)
N2 C3 H3B 109.9(12)
C4 C3 H3B 108.9(12)
H3A C3 H3B 110.0(16)
N1 C4 C3 110.40(19)
N1 C4 H4A 108.2(12)
C3 C4 H4A 114.4(12)
N1 C4 H4B 107.3(12)
C3 C4 H4B 109.6(12)
H4A C4 H4B 106.6(17)
N3 C5 C6 122.92(17)
N3 C5 C1 115.63(16)
C6 C5 C1 121.44(18)
C7 C6 C5 118.9(2)
C7 C6 H6 121.4(13)
C5 C6 H6 119.6(13)
C8 C7 C6 118.6(2)
C8 C7 H7 123.5(16)
C6 C7 H7 117.7(16)
C7 C8 C9 119.4(2)
C7 C8 H8 119.8(17)
C9 C8 H8 120.8(17)
N3 C9 C8 123.1(3)
N3 C9 H9 113.0(15)
C8 C9 H9 123.8(15)
N4 C10 C11 122.58(17)
N4 C10 C2 114.60(15)
C11 C10 C2 122.71(16)
C12 C11 C10 118.94(18)
C12 C11 H11 123.0(11)
C10 C11 H11 118.1(11)
C13 C12 C11 119.02(19)
C13 C12 H12 119.0(11)
C11 C12 H12 122.0(11)
C12 C13 C14 118.60(19)
C12 C13 H13 119.1(11)
C14 C13 H13 122.2(11)
N4 C14 C13 123.75(19)
N4 C14 H14 115.5(11)
C13 C14 H14 120.7(11)

loop_
_geom_bond_atom_site_label_1
_geom_bond_atom_site_label_2
_geom_bond_distance
N1 C1 1.276(2)
N1 C4 1.475(2)
N2 C2 1.276(2)
N2 C3 1.470(2)
N3 C5 1.333(2)
N3 C9 1.339(3)
N4 C14 1.339(2)
N4 C10 1.340(2)
C1 C5 1.490(2)
C1 C2 1.501(2)
C2 C10 1.478(2)
C3 C4 1.494(3)
C3 H3A 1.00(2)
C3 H3B 1.00(2)
C4 H4A 0.96(2)
C4 H4B 1.05(2)
C5 C6 1.380(3)
C6 C7 1.378(3)
C6 H6 0.94(2)
C7 C8 1.355(4)
C7 H7 1.01(3)
C8 C9 1.373(4)
C8 H8 0.94(3)
C9 H9 0.98(3)
C10 C11 1.384(2)
C11 C12 1.377(3)
C11 H11 1.007(18)
C12 C13 1.372(3)
C12 H12 1.00(2)
C13 C14 1.372(3)
C13 H13 0.959(19)
C14 H14 0.962(18)

loop_
_geom_hbond_atom_site_label_D
_geom_hbond_atom_site_label_H
_geom_hbond_atom_site_label_A
_geom_hbond_site_symmetry_A
_geom_hbond_distance_DH
_geom_hbond_distance_HA
_geom_hbond_distance_DA
_geom_hbond_angle_DHA
C12 H12 N3 2_555 0.997(19) 2.552(19) 3.382(3) 140.5(15)
C13 H13 N1 1_565 0.959(19) 2.557(19) 3.432(3) 151.8(14)
C14 H14 N4 3_566 0.962(18) 2.518(19) 3.375(3) 148.4(15)
C3 H3A Cg3 2_445 1.00(2) 2.78(2) 3.645(3) 144.7(15)

loop_
_geom_torsion_atom_site_label_1
_geom_torsion_atom_site_label_2
_geom_torsion_atom_site_label_3
_geom_torsion_atom_site_label_4
_geom_torsion
C4 N1 C1 C5 -175.57(18)
C4 N1 C1 C2 0.9(3)
C3 N2 C2 C10 -171.25(17)
C3 N2 C2 C1 4.1(3)
N1 C1 C2 N2 -26.3(3)
C5 C1 C2 N2 150.18(17)
N1 C1 C2 C10 149.06(18)
C5 C1 C2 C10 -34.5(2)
C2 N2 C3 C4 36.7(2)
C1 N1 C4 C3 39.9(3)
N2 C3 C4 N1 -59.8(3)
C9 N3 C5 C6 -0.2(3)
C9 N3 C5 C1 -178.73(18)
N1 C1 C5 N3 148.95(18)
C2 C1 C5 N3 -27.6(2)
N1 C1 C5 C6 -29.6(3)
C2 C1 C5 C6 153.85(18)
N3 C5 C6 C7 2.0(3)
C1 C5 C6 C7 -179.59(19)
C5 C6 C7 C8 -1.6(4)
C6 C7 C8 C9 -0.5(4)
C5 N3 C9 C8 -2.0(4)
C7 C8 C9 N3 2.3(5)
C14 N4 C10 C11 -0.7(3)
C14 N4 C10 C2 -177.04(17)
N2 C2 C10 N4 140.74(17)
C1 C2 C10 N4 -34.7(2)
N2 C2 C10 C11 -35.6(3)
C1 C2 C10 C11 148.93(17)
N4 C10 C11 C12 0.8(3)
C2 C10 C11 C12 176.81(17)
C10 C11 C12 C13 -0.2(3)
C11 C12 C13 C14 -0.4(3)
C10 N4 C14 C13 0.1(3)
C12 C13 C14 N4 0.5(3)

_cod_database_fobs_code 1544190
